data_2209871
loop_
_publ_author_name
'Khawar Rauf, M.'
'Badshah, Amin'
'Bolte, Michael'
Imtiaz-ud-Din

_publ_section_title
;
 1-(2-Chlorophenyl)-3-(2,6-dichlorobenzoyl)thiourea toluene hemisolvate
;
_journal_coeditor_code HG2076
_journal_issue 8
_journal_name_full 'Acta Crystallographica Section E'
_journal_page_first o3553
_journal_page_last o3554
_journal_paper_doi 10.1107/S1600536806028650
_journal_volume 62
_journal_year 2006
_chemical_formula_iupac 'C14 H9 Cl3 N2 O S, 0.5C7 H8'
_chemical_formula_moiety 'C14 H9 Cl3 N2 O S, 0.5C7 H8'
_chemical_formula_sum 'C17.5 H13 Cl3 N2 O S'
_chemical_formula_weight 405.71
_chemical_name_common '1-(2,6-Dichlorobenzoyl)-3-(2-chlorophenyl)thiourea.1/2 Toluene Solvate'
_chemical_name_systematic
;
1-(2-Chlorophenyl)-3-(2,6-dichlorobenzoyl)thiourea toluene hemisolvate
;
_space_group_IT_number 2
_symmetry_cell_setting triclinic
_symmetry_space_group_name_Hall '-P 1'
_symmetry_space_group_name_H-M 'P -1'
_atom_sites_solution_hydrogens geom
_atom_sites_solution_primary direct
_atom_sites_solution_secondary difmap
_audit_creation_method SHELXL-97
_cell_angle_alpha 64.032(11)
_cell_angle_beta 67.438(11)
_cell_angle_gamma 86.053(12)
_cell_formula_units_Z 2
_cell_length_a 9.9672(16)
_cell_length_b 10.6954(16)
_cell_length_c 10.7104(16)
_cell_measurement_reflns_used 6951
_cell_measurement_temperature 173(2)
_cell_measurement_theta_max 25.8
_cell_measurement_theta_min 3.7
_cell_volume 941.1(3)
_computing_cell_refinement X-AREA
_computing_data_collection 'X-AREA (Stoe & Cie, 2001)'
_computing_data_reduction X-AREA
_computing_molecular_graphics 'XP in SHELXTL-Plus (Sheldrick, 1991)'
_computing_publication_material SHELXL97
_computing_structure_refinement 'SHELXL97 (Sheldrick, 1997)'
_computing_structure_solution 'SHELXS97 (Sheldrick, 1990)'
_diffrn_ambient_temperature 173(2)
_diffrn_measured_fraction_theta_full 0.989
_diffrn_measured_fraction_theta_max 0.979
_diffrn_measurement_device_type 'Stoe IPDS-II two-circle'
_diffrn_measurement_method \w
_diffrn_radiation_monochromator graphite
_diffrn_radiation_source 'fine-focus sealed tube'
_diffrn_radiation_type MoK\a
_diffrn_radiation_wavelength 0.71073
_diffrn_reflns_av_R_equivalents 0.0276
_diffrn_reflns_av_sigmaI/netI 0.0268
_diffrn_reflns_limit_h_max 12
_diffrn_reflns_limit_h_min -12
_diffrn_reflns_limit_k_max 12
_diffrn_reflns_limit_k_min -12
_diffrn_reflns_limit_l_max 12
_diffrn_reflns_limit_l_min -12
_diffrn_reflns_number 6951
_diffrn_reflns_theta_full 25.00
_diffrn_reflns_theta_max 25.54
_diffrn_reflns_theta_min 3.65
_diffrn_standards_number 0
_exptl_absorpt_coefficient_mu 0.605
_exptl_absorpt_correction_T_max 0.7983
_exptl_absorpt_correction_T_min 0.7641
_exptl_absorpt_correction_type multi-scan
_exptl_absorpt_process_details '(MULABS; Spek, 2003; Blessing, 1995)'
_exptl_crystal_colour colourless
_exptl_crystal_density_diffrn 1.432
_exptl_crystal_density_method 'not measured'
_exptl_crystal_description block
_exptl_crystal_F_000 414
_exptl_crystal_size_max 0.47
_exptl_crystal_size_mid 0.45
_exptl_crystal_size_min 0.39
_refine_diff_density_max 0.641
_refine_diff_density_min -0.609
_refine_ls_extinction_coef 0.022(3)
_refine_ls_extinction_expression Fc^*^=kFc[1+0.001xFc^2^\l^3^/sin(2\q)]^-1/4^
_refine_ls_extinction_method SHELXL97
_refine_ls_goodness_of_fit_ref 1.034
_refine_ls_hydrogen_treatment constr
_refine_ls_matrix_type full
_refine_ls_number_parameters 236
_refine_ls_number_reflns 3438
_refine_ls_number_restraints 8
_refine_ls_restrained_S_all 1.037
_refine_ls_R_factor_all 0.0570
_refine_ls_R_factor_gt 0.0482
_refine_ls_shift/su_max 0.000
_refine_ls_shift/su_mean 0.000
_refine_ls_structure_factor_coef Fsqd
_refine_ls_weighting_details 'calc w=1/[\s^2^(Fo^2^)+(0.0517P)^2^+1.0113P] where P=(Fo^2^+2Fc^2^)/3'
_refine_ls_weighting_scheme calc
_refine_ls_wR_factor_gt 0.1172
_refine_ls_wR_factor_ref 0.1231
_reflns_number_gt 2938
_reflns_number_total 3438
_reflns_threshold_expression I>2\s(I)
_cod_data_source_file hg2076.cif
_cod_data_source_block I
_cod_depositor_comments
;
The following automatic conversions were performed:
'_symmetry_cell_setting' value 'Triclinic' changed to 'triclinic'
according to '/home/saulius/struct/CIF-dictionaries/cif_core.dic'
dictionary named 'cif_core.dic' version 2.4.1 from 2010-06-29.

Automatic conversion script
Id: cif_fix_enum 1527 2010-12-29 10:47:43Z saulius 

The following automatic conversions were performed:

'_symmetry_cell_setting' value 'Triclinic' changed to 'triclinic'
according to /home/saulius/struct/CIF-dictionaries/cif_core.dic
dictionary named 'cif_core.dic' version 2.4.1 from 2010-06-29.

Automatic conversion script
Id: cif_fix_values 1715 2011-07-08 13:25:40Z adriana 
;
_cod_original_cell_volume 941.1(2)
_cod_original_formula_sum 'C17.50 H13 Cl3 N2 O S'
_cod_database_code 2209871
_cod_database_fobs_code 2209871

loop_
_symmetry_equiv_pos_as_xyz
'x, y, z'
'-x, -y, -z'

loop_
_atom_site_type_symbol
_atom_site_label
_atom_site_fract_x
_atom_site_fract_y
_atom_site_fract_z
_atom_site_U_iso_or_equiv
_atom_site_adp_type
_atom_site_calc_flag
_atom_site_refinement_flags
_atom_site_occupancy
_atom_site_disorder_assembly
_atom_site_disorder_group
O O1 0.6179(2) 0.42867(19) 0.9216(2) 0.0413(5) Uani d . 1 . .
C C1 0.7152(3) 0.3916(2) 0.9684(3) 0.0293(5) Uani d . 1 . .
N N1 0.8143(2) 0.4812(2) 0.9609(2) 0.0285(4) Uani d . 1 . .
H H1 0.8781 0.4418 1.0003 0.034 Uiso calc R 1 . .
C C2 0.8250(2) 0.6274(2) 0.8979(3) 0.0270(5) Uani d . 1 . .
S S1 0.96035(7) 0.71715(6) 0.89215(8) 0.0388(2) Uani d . 1 . .
N N2 0.7218(2) 0.6855(2) 0.8475(2) 0.0334(5) Uani d . 1 . .
H H2 0.6510 0.6299 0.8614 0.040 Uiso calc R 1 . .
Cl Cl1 0.56842(8) 0.24123(8) 1.30759(8) 0.0518(2) Uani d . 1 . .
Cl Cl2 0.90340(10) 0.27588(13) 0.75906(13) 0.0789(4) Uani d . 1 . .
Cl Cl3 0.87288(10) 0.81562(10) 0.51186(10) 0.0612(3) Uani d . 1 . .
C C11 0.7350(3) 0.2394(3) 1.0413(3) 0.0341(6) Uani d . 1 . .
C C12 0.6670(3) 0.1580(3) 1.1975(3) 0.0418(7) Uani d . 1 . .
C C13 0.6756(4) 0.0159(3) 1.2649(5) 0.0638(11) Uani d . 1 . .
H H13 0.6288 -0.0376 1.3714 0.077 Uiso calc R 1 . .
C C14 0.7523(5) -0.0464(4) 1.1760(7) 0.0815(15) Uani d . 1 . .
H H14 0.7577 -0.1443 1.2222 0.098 Uiso calc R 1 . .
C C15 0.8226(4) 0.0284(4) 1.0207(7) 0.0745(13) Uani d . 1 . .
H H15 0.8752 -0.0171 0.9608 0.089 Uiso calc R 1 . .
C C16 0.8144(3) 0.1735(3) 0.9534(4) 0.0507(8) Uani d . 1 . .
C C21 0.7203(3) 0.8336(3) 0.7719(3) 0.0318(5) Uani d . 1 . .
C C22 0.7857(3) 0.9051(3) 0.6157(3) 0.0382(6) Uani d . 1 . .
C C23 0.7800(4) 1.0492(3) 0.5411(4) 0.0502(8) Uani d . 1 . .
H H23 0.8264 1.0988 0.4342 0.060 Uiso calc R 1 . .
C C24 0.7057(4) 1.1176(3) 0.6260(4) 0.0540(8) Uani d . 1 . .
H H24 0.7001 1.2151 0.5763 0.065 Uiso calc R 1 . .
C C25 0.6400(4) 1.0483(3) 0.7798(4) 0.0536(8) Uani d . 1 . .
H H25 0.5901 1.0980 0.8357 0.064 Uiso calc R 1 . .
C C26 0.6457(3) 0.9051(3) 0.8555(4) 0.0427(6) Uani d . 1 . .
H H26 0.5995 0.8568 0.9625 0.051 Uiso calc R 1 . .
C C1T 0.4033(11) 0.4951(7) 0.5539(11) 0.073(2) Uani d PD 0.50 . .
C C2T 0.4550(9) 0.5283(5) 0.4018(6) 0.0899(16) Uani d D 1 . .
H H2T 0.3830 0.5295 0.3636 0.108 Uiso d PR 0.50 A 1
H H2T' 0.4688 0.5757 0.2985 0.108 Uiso d PR 0.50 A 2
C C3T 0.5775(12) 0.5573(9) 0.3138(13) 0.074(2) Uani d PD 0.50 . .
H H3T 0.5910 0.5936 0.2109 0.089 Uiso calc PR 0.50 . .
C C4T 0.7179(11) 0.5443(6) 0.3429(9) 0.164(4) Uani d D 1 . .
H H4TA 0.7947 0.5246 0.3826 0.247 Uiso d PR 0.50 B 1
H H4TB 0.7298 0.4949 0.2815 0.247 Uiso d PR 0.50 B 1
H H4TC 0.7256 0.6454 0.2808 0.247 Uiso d PR 0.50 B 1
H H4T 0.8153(11) 0.5532(6) 0.2733(9) 0.197 Uiso d PR 0.50 B 2
C C5T 0.6719(16) 0.5156(10) 0.4942(19) 0.100(4) Uani d PD 0.50 . .
H H5T 0.7457 0.5311 0.5232 0.121 Uiso calc PR 0.50 . .

loop_
_atom_site_aniso_label
_atom_site_aniso_U_11
_atom_site_aniso_U_22
_atom_site_aniso_U_33
_atom_site_aniso_U_12
_atom_site_aniso_U_13
_atom_site_aniso_U_23
O1 0.0362(10) 0.0352(10) 0.0634(13) 0.0045(8) -0.0326(9) -0.0203(9)
C1 0.0252(12) 0.0305(12) 0.0349(13) 0.0011(9) -0.0135(10) -0.0152(10)
N1 0.0256(10) 0.0248(10) 0.0371(11) 0.0007(8) -0.0187(9) -0.0098(8)
C2 0.0257(11) 0.0252(11) 0.0275(11) 0.0010(9) -0.0114(9) -0.0084(9)
S1 0.0369(4) 0.0246(3) 0.0581(4) -0.0008(2) -0.0318(3) -0.0093(3)
N2 0.0280(10) 0.0261(10) 0.0467(13) 0.0014(8) -0.0225(10) -0.0099(9)
Cl1 0.0479(4) 0.0582(5) 0.0414(4) -0.0059(3) -0.0170(3) -0.0143(3)
Cl2 0.0559(5) 0.1170(9) 0.0878(7) 0.0077(5) -0.0129(5) -0.0788(7)
Cl3 0.0609(5) 0.0737(6) 0.0526(5) 0.0145(4) -0.0162(4) -0.0376(4)
C11 0.0284(12) 0.0303(13) 0.0565(17) 0.0050(10) -0.0259(12) -0.0227(12)
C12 0.0409(15) 0.0317(13) 0.0573(17) -0.0016(11) -0.0323(14) -0.0117(12)
C13 0.072(2) 0.0289(15) 0.097(3) -0.0014(15) -0.061(2) -0.0095(17)
C14 0.093(3) 0.0332(17) 0.159(5) 0.0188(19) -0.098(3) -0.039(2)
C15 0.063(2) 0.066(2) 0.160(5) 0.036(2) -0.074(3) -0.084(3)
C16 0.0392(15) 0.0552(18) 0.088(2) 0.0133(13) -0.0357(16) -0.0494(18)
C21 0.0285(12) 0.0289(12) 0.0405(14) 0.0029(9) -0.0210(11) -0.0113(11)
C22 0.0360(14) 0.0412(15) 0.0395(14) 0.0006(11) -0.0175(12) -0.0170(12)
C23 0.0562(19) 0.0406(16) 0.0458(17) -0.0064(14) -0.0290(15) -0.0032(13)
C24 0.064(2) 0.0332(15) 0.082(2) 0.0116(14) -0.0497(19) -0.0235(16)
C25 0.0593(19) 0.0499(18) 0.076(2) 0.0225(15) -0.0414(18) -0.0381(17)
C26 0.0418(15) 0.0423(15) 0.0549(17) 0.0126(12) -0.0267(14) -0.0255(13)
C1T 0.096(6) 0.028(3) 0.073(5) -0.007(4) -0.007(5) -0.024(4)
C2T 0.159(6) 0.054(3) 0.074(3) 0.004(3) -0.062(4) -0.028(2)
C3T 0.088(6) 0.053(5) 0.094(7) 0.023(5) -0.040(6) -0.041(5)
C4T 0.232(10) 0.073(4) 0.131(6) -0.054(5) -0.007(7) -0.043(4)
C5T 0.130(10) 0.044(5) 0.169(14) 0.020(6) -0.093(11) -0.055(7)

loop_
_atom_type_symbol
_atom_type_description
_atom_type_scat_dispersion_real
_atom_type_scat_dispersion_imag
_atom_type_scat_source
C C 0.0033 0.0016 'International Tables Vol C Tables 4.2.6.8 and 6.1.1.4'
H H 0.0000 0.0000 'International Tables Vol C Tables 4.2.6.8 and 6.1.1.4'
Cl Cl 0.1484 0.1585 'International Tables Vol C Tables 4.2.6.8 and 6.1.1.4'
N N 0.0061 0.0033 'International Tables Vol C Tables 4.2.6.8 and 6.1.1.4'
O O 0.0106 0.0060 'International Tables Vol C Tables 4.2.6.8 and 6.1.1.4'
S S 0.1246 0.1234 'International Tables Vol C Tables 4.2.6.8 and 6.1.1.4'

loop_
_geom_angle_atom_site_label_1
_geom_angle_atom_site_label_2
_geom_angle_atom_site_label_3
_geom_angle_site_symmetry_1
_geom_angle_site_symmetry_3
_geom_angle
O1 C1 N1 . . 124.6(2)
O1 C1 C11 . . 121.1(2)
N1 C1 C11 . . 114.2(2)
C1 N1 C2 . . 127.5(2)
C1 N1 H1 . . 116.2
C2 N1 H1 . . 116.2
N2 C2 N1 . . 115.8(2)
N2 C2 S1 . . 124.52(18)
N1 C2 S1 . . 119.68(17)
C2 N2 C21 . . 123.5(2)
C2 N2 H2 . . 118.3
C21 N2 H2 . . 118.3
C16 C11 C12 . . 118.1(3)
C16 C11 C1 . . 120.6(3)
C12 C11 C1 . . 121.2(2)
C13 C12 C11 . . 121.8(3)
C13 C12 Cl1 . . 120.2(3)
C11 C12 Cl1 . . 118.0(2)
C14 C13 C12 . . 118.9(4)
C14 C13 H13 . . 120.5
C12 C13 H13 . . 120.5
C13 C14 C15 . . 122.1(3)
C13 C14 H14 . . 119.0
C15 C14 H14 . . 119.0
C14 C15 C16 . . 118.5(4)
C14 C15 H15 . . 120.8
C16 C15 H15 . . 120.8
C11 C16 C15 . . 120.6(4)
C11 C16 Cl2 . . 118.1(2)
C15 C16 Cl2 . . 121.3(3)
C22 C21 C26 . . 119.8(2)
C22 C21 N2 . . 120.4(2)
C26 C21 N2 . . 119.8(2)
C21 C22 C23 . . 120.5(3)
C21 C22 Cl3 . . 119.8(2)
C23 C22 Cl3 . . 119.7(2)
C24 C23 C22 . . 118.7(3)
C24 C23 H23 . . 120.6
C22 C23 H23 . . 120.6
C25 C24 C23 . . 121.4(3)
C25 C24 H24 . . 119.3
C23 C24 H24 . . 119.3
C24 C25 C26 . . 120.5(3)
C24 C25 H25 . . 119.8
C26 C25 H25 . . 119.8
C25 C26 C21 . . 119.1(3)
C25 C26 H26 . . 120.4
C21 C26 H26 . . 120.4
C2T C1T C2T . 2_666 106.6(7)
C3T C2T C1T . . 127.8(9)
C3T C2T H2T . . 116.1
C1T C2T H2T . . 116.1
C3T C2T H2T' . . 64.2
C1T C2T H2T' . . 160.0
H2T C2T H2T' . . 54.6
C2T C3T C4T . . 128.7(10)
C2T C3T H2T' . . 48.2
C4T C3T H2T' . . 173.3
C2T C3T H3T . . 115.6
C4T C3T H3T . . 115.6
H2T' C3T H3T . . 67.8
C5T C4T C3T . . 105.1(9)
C5T C4T H4TA . . 64.5
C3T C4T H4TA . . 168.6
C5T C4T H4TB . . 139.6
C3T C4T H4TB . . 75.0
H4TA C4T H4TB . . 109.3
C5T C4T H4TC . . 109.7
C3T C4T H4TC . . 78.2
H4TA C4T H4TC . . 109.2
H4TB C4T H4TC . . 109.8
C5T C4T H4T . . 127.3
C3T C4T H4T . . 127.6
C2T C5T C4T 2_666 . 128.7(12)
C2T C5T H4TA 2_666 . 161.3
C4T C5T H4TA . . 42.3
C2T C5T H5T 2_666 . 115.6
C4T C5T H5T . . 115.6
H4TA C5T H5T . . 76.1

loop_
_geom_bond_atom_site_label_1
_geom_bond_atom_site_label_2
_geom_bond_site_symmetry_2
_geom_bond_distance
_geom_bond_publ_flag
O1 C1 . 1.223(3) y
C1 N1 . 1.379(3) y
C1 C11 . 1.503(3) ?
N1 C2 . 1.399(3) y
N1 H1 . 0.8800 ?
C2 N2 . 1.334(3) y
C2 S1 . 1.676(2) y
N2 C21 . 1.430(3) y
N2 H2 . 0.8800 ?
Cl1 C12 . 1.749(3) y
Cl2 C16 . 1.744(4) y
Cl3 C22 . 1.727(3) y
C11 C16 . 1.393(4) ?
C11 C12 . 1.397(4) ?
C12 C13 . 1.381(4) ?
C13 C14 . 1.365(7) ?
C13 H13 . 0.9500 ?
C14 C15 . 1.384(7) ?
C14 H14 . 0.9500 ?
C15 C16 . 1.408(5) ?
C15 H15 . 0.9500 ?
C21 C22 . 1.386(4) ?
C21 C26 . 1.396(4) ?
C22 C23 . 1.400(4) ?
C23 C24 . 1.379(5) ?
C23 H23 . 0.9500 ?
C24 C25 . 1.364(5) ?
C24 H24 . 0.9500 ?
C25 C26 . 1.394(4) ?
C25 H25 . 0.9500 ?
C26 H26 . 0.9500 ?
C1T C2T . 1.385(11) ?
C1T C2T 2_666 1.626(13) ?
C2T C3T . 1.178(11) ?
C2T H2T . 0.9500 ?
C2T H2T' . 0.9500 ?
C3T C4T . 1.531(13) ?
C3T H2T' . 1.1479 ?
C3T H3T . 0.9500 ?
C4T C5T . 1.394(16) ?
C4T H4TA . 0.9801 ?
C4T H4TB . 0.9801 ?
C4T H4TC . 0.9800 ?
C4T H4T . 0.9501 ?
C5T C2T 2_666 1.266(15) ?
C5T H4TA . 1.3152 ?
C5T H5T . 0.9500 ?

loop_
_geom_hbond_atom_site_label_D
_geom_hbond_atom_site_label_H
_geom_hbond_atom_site_label_A
_geom_hbond_site_symmetry_A
_geom_hbond_distance_DH
_geom_hbond_distance_HA
_geom_hbond_distance_DA
_geom_hbond_angle_DHA
N1 H1 S1 2_767 0.88 2.48 3.340(2) 166.6
N2 H2 O1 . 0.88 1.97 2.665(3) 135.0

loop_
_geom_torsion_atom_site_label_1
_geom_torsion_atom_site_label_2
_geom_torsion_atom_site_label_3
_geom_torsion_atom_site_label_4
_geom_torsion_site_symmetry_1
_geom_torsion_site_symmetry_4
_geom_torsion
O1 C1 N1 C2 . . -1.4(4)
C11 C1 N1 C2 . . 178.9(2)
C1 N1 C2 N2 . . 4.3(4)
C1 N1 C2 S1 . . -176.6(2)
N1 C2 N2 C21 . . -176.2(2)
S1 C2 N2 C21 . . 4.6(4)
O1 C1 C11 C16 . . 84.0(3)
N1 C1 C11 C16 . . -96.3(3)
O1 C1 C11 C12 . . -91.8(3)
N1 C1 C11 C12 . . 87.9(3)
C16 C11 C12 C13 . . -0.6(4)
C1 C11 C12 C13 . . 175.3(2)
C16 C11 C12 Cl1 . . 179.60(19)
C1 C11 C12 Cl1 . . -4.5(3)
C11 C12 C13 C14 . . -0.2(4)
Cl1 C12 C13 C14 . . 179.5(2)
C12 C13 C14 C15 . . 0.5(5)
C13 C14 C15 C16 . . 0.2(5)
C12 C11 C16 C15 . . 1.3(4)
C1 C11 C16 C15 . . -174.6(2)
C12 C11 C16 Cl2 . . -178.33(19)
C1 C11 C16 Cl2 . . 5.8(3)
C14 C15 C16 C11 . . -1.1(4)
C14 C15 C16 Cl2 . . 178.5(3)
C2 N2 C21 C22 . . 92.4(3)
C2 N2 C21 C26 . . -91.0(3)
C26 C21 C22 C23 . . 1.2(4)
N2 C21 C22 C23 . . 177.8(2)
C26 C21 C22 Cl3 . . -177.9(2)
N2 C21 C22 Cl3 . . -1.4(3)
C21 C22 C23 C24 . . -1.3(4)
Cl3 C22 C23 C24 . . 177.9(2)
C22 C23 C24 C25 . . 0.9(5)
C23 C24 C25 C26 . . -0.4(5)
C24 C25 C26 C21 . . 0.4(4)
C22 C21 C26 C25 . . -0.8(4)
N2 C21 C26 C25 . . -177.4(2)
C2T C1T C2T C3T 2_666 . -11.5(7)
C1T C2T C3T C4T . . 11.1(11)
C2T C3T C4T C5T . . -11.0(11)
C3T C4T C5T C2T . 2_666 17.6(12)
